data_7706902
loop_
_publ_author_name
'M\/oller, Mads Sondrup'
'Kongsted, Jacob'
'McKenzie, Christine J.'

_publ_section_title
;
 Preparation of organocobalt(iii) complexes via O<sub>2</sub> activation.
;
_journal_issue 14
_journal_name_full 'Dalton transactions (Cambridge, England : 2003)'
_journal_page_first 4819
_journal_page_last 4829
_journal_paper_doi 10.1039/d1dt00563d
_journal_volume 50
_journal_year 2021
_chemical_formula_moiety 'C17 H16 Co N3 O4, C H3 N O2'
_chemical_formula_sum 'C18 H19 Co N4 O6'
_chemical_formula_weight 446.30
_chemical_name_systematic '(N,N'-Ethylene-bis(salicylideneiminato))-nitromethyl-cobalt(iii) nitromethane solvate'
_space_group_crystal_system monoclinic
_space_group_IT_number 14
_space_group_name_Hall '-P 2yn'
_space_group_name_H-M_alt 'P 1 21/n 1'
_atom_sites_solution_hydrogens geom
_atom_sites_solution_primary dual
_audit_creation_method SHELXL-2018/1
_audit_update_record
;
2020-11-20 deposited with the CCDC.	2021-03-15 downloaded from the CCDC.
;
_cell_angle_alpha 90
_cell_angle_beta 97.7900(10)
_cell_angle_gamma 90
_cell_formula_units_Z 4
_cell_length_a 10.04280(10)
_cell_length_b 13.78740(10)
_cell_length_c 13.33000(10)
_cell_measurement_reflns_used 20387
_cell_measurement_temperature 100(2)
_cell_measurement_theta_max 74.6320
_cell_measurement_theta_min 4.6190
_cell_volume 1828.69(3)
_computing_cell_refinement 'CrysAlisPro 1.171.40.21a (Rigaku OD, 2018)'
_computing_data_collection 'CrysAlisPro 1.171.40.21a (Rigaku OD, 2018)'
_computing_data_reduction 'CrysAlisPro 1.171.40.21a (Rigaku OD, 2018)'
_computing_structure_refinement 'SHELXL-2018/1 (Sheldrick, 2018)'
_computing_structure_solution 'SHELXT 2014/5 (Sheldrick, 2014)'
_diffrn_ambient_temperature 100(2)
_diffrn_detector_area_resol_mean 5.2923
_diffrn_measured_fraction_theta_full 1.000
_diffrn_measured_fraction_theta_max 0.990
_diffrn_measurement_device_type 'XtaLAB Synergy, Dualflex, AtlasS2'
_diffrn_measurement_method '\w scans'
_diffrn_radiation_type CuK\a
_diffrn_radiation_wavelength 1.54184
_diffrn_reflns_av_R_equivalents 0.0323
_diffrn_reflns_av_unetI/netI 0.0134
_diffrn_reflns_Laue_measured_fraction_full 1.000
_diffrn_reflns_Laue_measured_fraction_max 0.990
_diffrn_reflns_limit_h_max 12
_diffrn_reflns_limit_h_min -12
_diffrn_reflns_limit_k_max 17
_diffrn_reflns_limit_k_min -17
_diffrn_reflns_limit_l_max 16
_diffrn_reflns_limit_l_min -16
_diffrn_reflns_number 40063
_diffrn_reflns_point_group_measured_fraction_full 1.000
_diffrn_reflns_point_group_measured_fraction_max 0.990
_diffrn_reflns_theta_full 67.684
_diffrn_reflns_theta_max 74.797
_diffrn_reflns_theta_min 4.636
_diffrn_source 'micro-focus sealed X-ray tube'
_exptl_absorpt_coefficient_mu 7.775
_exptl_absorpt_correction_T_max 0.884
_exptl_absorpt_correction_T_min 0.648
_exptl_absorpt_correction_type gaussian
_exptl_absorpt_process_details
;
CrysAlisPro 1.171.40.21a (Rigaku Oxford Diffraction, 2018)
Numerical absorption correction based on gaussian integration over
			a multifaceted crystal model
Empirical absorption correction using spherical harmonics,
 implemented in SCALE3 ABSPACK scaling algorithm.
;
_exptl_crystal_colour 'dark green'
_exptl_crystal_density_diffrn 1.621
_exptl_crystal_description cube
_exptl_crystal_F_000 920
_exptl_crystal_size_max 0.091
_exptl_crystal_size_mid 0.049
_exptl_crystal_size_min 0.042
_refine_diff_density_max 0.902
_refine_diff_density_min -0.411
_refine_diff_density_rms 0.065
_refine_ls_extinction_method none
_refine_ls_goodness_of_fit_ref 1.051
_refine_ls_hydrogen_treatment constr
_refine_ls_matrix_type full
_refine_ls_number_parameters 263
_refine_ls_number_reflns 3716
_refine_ls_number_restraints 0
_refine_ls_restrained_S_all 1.051
_refine_ls_R_factor_all 0.0340
_refine_ls_R_factor_gt 0.0330
_refine_ls_shift/su_max 0.001
_refine_ls_shift/su_mean 0.000
_refine_ls_structure_factor_coef Fsqd
_refine_ls_weighting_details 'w=1/[\s^2^(Fo^2^)+(0.0506P)^2^+2.0587P] where P=(Fo^2^+2Fc^2^)/3'
_refine_ls_weighting_scheme calc
_refine_ls_wR_factor_gt 0.0934
_refine_ls_wR_factor_ref 0.0943
_reflns_Friedel_coverage 0.000
_reflns_number_gt 3603
_reflns_number_total 3716
_reflns_threshold_expression 'I > 2\s(I)'
_cod_data_source_file d1dt00563d2.cif
_cod_data_source_block mads_a_CCDC1
_cod_depositor_comments 'Adding full bibliography for 7706901--7706909.cif.'
_cod_original_sg_symbol_H-M 'P 21/n'
_cod_database_code 7706902
_shelx_shelxl_version_number 2018/1
_shelx_space_group_comment
;
The symmetry employed for this shelxl refinement is uniquely defined
by the following loop, which should always be used as a source of
symmetry information in preference to the above space-group names.
They are only intended as comments.
;

loop_
_space_group_symop_operation_xyz
'x, y, z'
'-x+1/2, y+1/2, -z+1/2'
'-x, -y, -z'
'x-1/2, -y-1/2, z-1/2'

loop_
_atom_site_label
_atom_site_type_symbol
_atom_site_fract_x
_atom_site_fract_y
_atom_site_fract_z
_atom_site_U_iso_or_equiv
_atom_site_adp_type
_atom_site_occupancy
_atom_site_site_symmetry_order
_atom_site_calc_flag
_atom_site_refinement_flags_posn
_atom_site_refinement_flags_adp
_atom_site_refinement_flags_occupancy
_atom_site_disorder_assembly
_atom_site_disorder_group
Co1 Co 0.37283(3) 0.53775(2) 0.43267(2) 0.01118(11) Uani 1 1 d . . . . .
O1 O 0.47533(13) 0.63653(10) 0.38260(10) 0.0146(3) Uani 1 1 d . . . . .
O2 O 0.46640(13) 0.56446(10) 0.56564(10) 0.0136(3) Uani 1 1 d . . . . .
O3 O 0.21212(18) 0.73470(14) 0.30810(15) 0.0394(5) Uani 1 1 d . . . . .
O4 O 0.05015(17) 0.63730(13) 0.32666(14) 0.0335(4) Uani 1 1 d . . . . .
O5 O 0.6818(2) 0.10618(17) 0.50107(17) 0.0472(5) Uani 1 1 d . . . . .
O6 O 0.5218(2) 0.06926(15) 0.58491(13) 0.0357(4) Uani 1 1 d . . . . .
N1 N 0.29059(16) 0.49726(12) 0.30460(12) 0.0143(3) Uani 1 1 d . . . . .
N2 N 0.27096(16) 0.43897(12) 0.48397(12) 0.0148(3) Uani 1 1 d . . . . .
N3 N 0.16166(18) 0.67264(13) 0.35641(14) 0.0209(4) Uani 1 1 d . . . . .
N4 N 0.5652(2) 0.11194(15) 0.51638(15) 0.0286(4) Uani 1 1 d . . . . .
C1 C 0.48675(19) 0.65248(14) 0.28733(15) 0.0151(4) Uani 1 1 d . . . . .
C2 C 0.5740(2) 0.72772(15) 0.26463(15) 0.0186(4) Uani 1 1 d . . . . .
H2 H 0.613488 0.769129 0.317393 0.022 Uiso 1 1 calc R U . . .
C3 C 0.6025(2) 0.74196(16) 0.16764(16) 0.0196(4) Uani 1 1 d . . . . .
H3 H 0.663319 0.791824 0.154867 0.023 Uiso 1 1 calc R U . . .
C4 C 0.5431(2) 0.68386(16) 0.08718(15) 0.0201(4) Uani 1 1 d . . . . .
H4 H 0.565420 0.692728 0.020779 0.024 Uiso 1 1 calc R U . . .
C5 C 0.4523(2) 0.61411(15) 0.10612(15) 0.0182(4) Uani 1 1 d . . . . .
H5 H 0.409590 0.576160 0.051537 0.022 Uiso 1 1 calc R U . . .
C6 C 0.4207(2) 0.59726(15) 0.20490(15) 0.0155(4) Uani 1 1 d . . . . .
C7 C 0.3239(2) 0.52352(15) 0.21843(15) 0.0160(4) Uani 1 1 d . . . . .
H7 H 0.281078 0.491623 0.159560 0.019 Uiso 1 1 calc R U . . .
C8 C 0.1835(2) 0.42447(15) 0.30873(15) 0.0173(4) Uani 1 1 d . . . . .
H8A H 0.177204 0.380875 0.249267 0.021 Uiso 1 1 calc R U . . .
H8AB H 0.095541 0.456720 0.309444 0.021 Uiso 1 1 calc R U . . .
C9 C 0.2224(2) 0.36761(15) 0.40585(15) 0.0179(4) Uani 1 1 d . . . . .
H9A H 0.143642 0.332256 0.424779 0.022 Uiso 1 1 calc R U . . .
H9AB H 0.293801 0.320063 0.397243 0.022 Uiso 1 1 calc R U . . .
C10 C 0.24221(19) 0.43229(15) 0.57450(15) 0.0165(4) Uani 1 1 d . . . . .
H10 H 0.186217 0.380381 0.589973 0.020 Uiso 1 1 calc R U . . .
C11 C 0.29075(19) 0.49990(15) 0.65455(15) 0.0157(4) Uani 1 1 d . . . . .
C12 C 0.2325(2) 0.49773(16) 0.74460(16) 0.0184(4) Uani 1 1 d . . . . .
H12 H 0.162351 0.452866 0.751143 0.022 Uiso 1 1 calc R U . . .
C13 C 0.2754(2) 0.55973(17) 0.82370(16) 0.0203(4) Uani 1 1 d . . . . .
H13 H 0.235291 0.557591 0.884242 0.024 Uiso 1 1 calc R U . . .
C14 C 0.3782(2) 0.62549(16) 0.81386(15) 0.0190(4) Uani 1 1 d . . . . .
H14 H 0.406617 0.669393 0.867415 0.023 Uiso 1 1 calc R U . . .
C15 C 0.4395(2) 0.62749(15) 0.72642(15) 0.0162(4) Uani 1 1 d . . . . .
H15 H 0.509687 0.672569 0.720991 0.019 Uiso 1 1 calc R U . . .
C16 C 0.39899(19) 0.56392(15) 0.64643(14) 0.0142(4) Uani 1 1 d . . . . .
C17 C 0.2355(2) 0.63565(15) 0.45083(15) 0.0175(4) Uani 1 1 d . . . . .
H17A H 0.170417 0.606906 0.491867 0.021 Uiso 1 1 calc R U . . .
H17B H 0.279623 0.690845 0.489550 0.021 Uiso 1 1 calc R U . . .
C18 C 0.4736(3) 0.1754(2) 0.4509(2) 0.0447(7) Uani 1 1 d . . . . .
H18A H 0.380765 0.153662 0.451459 0.067 Uiso 1 1 calc R U . . .
H18B H 0.495764 0.172756 0.381626 0.067 Uiso 1 1 calc R U . . .
H18C H 0.483009 0.242213 0.476040 0.067 Uiso 1 1 calc R U . . .

loop_
_atom_site_aniso_label
_atom_site_aniso_U_11
_atom_site_aniso_U_22
_atom_site_aniso_U_33
_atom_site_aniso_U_23
_atom_site_aniso_U_13
_atom_site_aniso_U_12
Co1 0.01100(17) 0.01209(17) 0.01035(17) -0.00010(11) 0.00105(12) -0.00125(11)
O1 0.0170(7) 0.0151(7) 0.0118(6) 0.0000(5) 0.0021(5) -0.0023(5)
O2 0.0134(6) 0.0162(7) 0.0115(6) -0.0004(5) 0.0028(5) -0.0011(5)
O3 0.0317(9) 0.0395(10) 0.0491(11) 0.0264(9) 0.0131(8) 0.0100(8)
O4 0.0236(8) 0.0320(9) 0.0410(10) -0.0039(8) -0.0097(7) 0.0023(7)
O5 0.0320(10) 0.0566(14) 0.0548(13) 0.0048(10) 0.0129(9) -0.0023(9)
O6 0.0421(10) 0.0410(10) 0.0246(9) 0.0000(8) 0.0067(7) -0.0035(8)
N1 0.0126(8) 0.0144(8) 0.0153(8) -0.0010(6) 0.0002(6) -0.0005(6)
N2 0.0120(8) 0.0164(8) 0.0154(8) -0.0005(7) 0.0000(6) -0.0016(6)
N3 0.0195(9) 0.0207(9) 0.0229(9) 0.0012(7) 0.0040(7) 0.0047(7)
N4 0.0314(11) 0.0277(11) 0.0271(10) -0.0029(8) 0.0049(8) -0.0028(8)
C1 0.0143(9) 0.0162(9) 0.0146(9) 0.0018(7) 0.0018(7) 0.0020(7)
C2 0.0196(10) 0.0186(10) 0.0170(10) 0.0017(8) 0.0009(8) -0.0015(8)
C3 0.0182(9) 0.0208(10) 0.0202(10) 0.0061(8) 0.0042(8) -0.0008(8)
C4 0.0209(10) 0.0257(11) 0.0143(9) 0.0050(8) 0.0043(8) 0.0038(8)
C5 0.0194(10) 0.0216(10) 0.0132(9) 0.0004(7) 0.0002(7) 0.0038(8)
C6 0.0155(9) 0.0160(9) 0.0149(9) 0.0012(7) 0.0018(7) 0.0016(7)
C7 0.0166(10) 0.0168(9) 0.0138(9) -0.0014(7) -0.0008(7) 0.0014(8)
C8 0.0158(9) 0.0186(10) 0.0168(9) -0.0014(8) -0.0004(7) -0.0056(8)
C9 0.0200(10) 0.0166(9) 0.0169(9) -0.0019(8) 0.0012(7) -0.0049(8)
C10 0.0127(9) 0.0188(10) 0.0183(10) 0.0030(8) 0.0028(7) -0.0021(7)
C11 0.0148(9) 0.0172(10) 0.0152(9) 0.0018(7) 0.0025(7) 0.0013(7)
C12 0.0153(9) 0.0224(11) 0.0183(9) 0.0045(8) 0.0048(8) 0.0014(8)
C13 0.0206(10) 0.0272(11) 0.0140(9) 0.0027(8) 0.0059(8) 0.0056(9)
C14 0.0213(10) 0.0218(10) 0.0135(9) -0.0017(8) 0.0007(8) 0.0047(8)
C15 0.0165(9) 0.0166(9) 0.0151(9) 0.0003(7) 0.0013(7) 0.0014(7)
C16 0.0144(9) 0.0157(9) 0.0127(9) 0.0020(7) 0.0026(7) 0.0028(7)
C17 0.0175(9) 0.0192(10) 0.0156(9) -0.0001(8) 0.0015(7) 0.0029(8)
C18 0.0566(18) 0.0320(14) 0.0406(15) 0.0018(12) -0.0109(13) 0.0044(13)

loop_
_atom_type_symbol
_atom_type_description
_atom_type_scat_dispersion_real
_atom_type_scat_dispersion_imag
_atom_type_scat_source
C C 0.0181 0.0091 'International Tables Vol C Tables 4.2.6.8 and 6.1.1.4'
H H 0.0000 0.0000 'International Tables Vol C Tables 4.2.6.8 and 6.1.1.4'
N N 0.0311 0.0180 'International Tables Vol C Tables 4.2.6.8 and 6.1.1.4'
O O 0.0492 0.0322 'International Tables Vol C Tables 4.2.6.8 and 6.1.1.4'
Co Co -2.3653 3.6143 'International Tables Vol C Tables 4.2.6.8 and 6.1.1.4'

loop_
_geom_angle_atom_site_label_1
_geom_angle_atom_site_label_2
_geom_angle_atom_site_label_3
_geom_angle
_geom_angle_site_symmetry_1
_geom_angle_site_symmetry_3
_geom_angle_publ_flag
N1 Co1 O1 94.99(7) . . ?
N1 Co1 N2 85.50(7) . . ?
O1 Co1 N2 179.51(7) . . ?
N1 Co1 O2 173.33(7) . . ?
O1 Co1 O2 88.05(6) . . ?
N2 Co1 O2 91.46(7) . . ?
N1 Co1 C17 94.96(8) . . ?
O1 Co1 C17 88.48(8) . . ?
N2 Co1 C17 91.55(8) . . ?
O2 Co1 C17 91.05(7) . . ?
N1 Co1 O2 92.98(6) . 3_666 ?
O1 Co1 O2 91.84(6) . 3_666 ?
N2 Co1 O2 88.07(6) . 3_666 ?
O2 Co1 O2 80.96(6) . 3_666 ?
C17 Co1 O2 172.00(7) . 3_666 ?
C1 O1 Co1 126.11(12) . . ?
C16 O2 Co1 119.94(12) . . ?
C16 O2 Co1 116.61(11) . 3_666 ?
Co1 O2 Co1 99.03(6) . 3_666 ?
C7 N1 C8 120.09(17) . . ?
C7 N1 Co1 126.20(14) . . ?
C8 N1 Co1 113.62(12) . . ?
C10 N2 C9 121.62(17) . . ?
C10 N2 Co1 126.55(14) . . ?
C9 N2 Co1 111.81(12) . . ?
O3 N3 O4 122.0(2) . . ?
O3 N3 C17 119.97(19) . . ?
O4 N3 C17 118.03(18) . . ?
O6 N4 O5 123.0(2) . . ?
O6 N4 C18 118.4(2) . . ?
O5 N4 C18 118.6(2) . . ?
O1 C1 C2 117.92(17) . . ?
O1 C1 C6 124.43(18) . . ?
C2 C1 C6 117.62(18) . . ?
C3 C2 C1 121.26(19) . . ?
C3 C2 H2 119.4 . . ?
C1 C2 H2 119.4 . . ?
C2 C3 C4 120.98(19) . . ?
C2 C3 H3 119.5 . . ?
C4 C3 H3 119.5 . . ?
C5 C4 C3 118.90(19) . . ?
C5 C4 H4 120.6 . . ?
C3 C4 H4 120.6 . . ?
C4 C5 C6 121.67(19) . . ?
C4 C5 H5 119.2 . . ?
C6 C5 H5 119.2 . . ?
C5 C6 C1 119.34(18) . . ?
C5 C6 C7 118.34(18) . . ?
C1 C6 C7 122.31(18) . . ?
N1 C7 C6 124.90(18) . . ?
N1 C7 H7 117.5 . . ?
C6 C7 H7 117.5 . . ?
N1 C8 C9 106.15(15) . . ?
N1 C8 H8A 110.5 . . ?
C9 C8 H8A 110.5 . . ?
N1 C8 H8AB 110.5 . . ?
C9 C8 H8AB 110.5 . . ?
H8A C8 H8AB 108.7 . . ?
N2 C9 C8 106.33(16) . . ?
N2 C9 H9A 110.5 . . ?
C8 C9 H9A 110.5 . . ?
N2 C9 H9AB 110.5 . . ?
C8 C9 H9AB 110.5 . . ?
H9A C9 H9AB 108.7 . . ?
N2 C10 C11 123.40(18) . . ?
N2 C10 H10 118.3 . . ?
C11 C10 H10 118.3 . . ?
C12 C11 C16 119.45(18) . . ?
C12 C11 C10 118.51(18) . . ?
C16 C11 C10 121.96(18) . . ?
C13 C12 C11 121.07(19) . . ?
C13 C12 H12 119.5 . . ?
C11 C12 H12 119.5 . . ?
C12 C13 C14 119.33(19) . . ?
C12 C13 H13 120.3 . . ?
C14 C13 H13 120.3 . . ?
C15 C14 C13 120.65(19) . . ?
C15 C14 H14 119.7 . . ?
C13 C14 H14 119.7 . . ?
C14 C15 C16 120.73(19) . . ?
C14 C15 H15 119.6 . . ?
C16 C15 H15 119.6 . . ?
O2 C16 C15 118.72(18) . . ?
O2 C16 C11 122.59(18) . . ?
C15 C16 C11 118.67(18) . . ?
N3 C17 Co1 114.53(14) . . ?
N3 C17 H17A 108.6 . . ?
Co1 C17 H17A 108.6 . . ?
N3 C17 H17B 108.6 . . ?
Co1 C17 H17B 108.6 . . ?
H17A C17 H17B 107.6 . . ?
N4 C18 H18A 109.5 . . ?
N4 C18 H18B 109.5 . . ?
H18A C18 H18B 109.5 . . ?
N4 C18 H18C 109.5 . . ?
H18A C18 H18C 109.5 . . ?
H18B C18 H18C 109.5 . . ?

loop_
_geom_bond_atom_site_label_1
_geom_bond_atom_site_label_2
_geom_bond_distance
_geom_bond_site_symmetry_2
_geom_bond_publ_flag
Co1 N1 1.8778(16) . ?
Co1 O1 1.8831(14) . ?
Co1 N2 1.8864(17) . ?
Co1 O2 1.9257(13) . ?
Co1 C17 1.968(2) . ?
Co1 O2 2.1408(14) 3_666 ?
O1 C1 1.309(2) . ?
O2 C16 1.348(2) . ?
O3 N3 1.222(3) . ?
O4 N3 1.236(2) . ?
O5 N4 1.218(3) . ?
O6 N4 1.216(3) . ?
N1 C7 1.291(3) . ?
N1 C8 1.477(2) . ?
N2 C10 1.282(3) . ?
N2 C9 1.467(2) . ?
N3 C17 1.463(3) . ?
N4 C18 1.469(3) . ?
C1 C2 1.416(3) . ?
C1 C6 1.425(3) . ?
C2 C3 1.376(3) . ?
C2 H2 0.9500 . ?
C3 C4 1.405(3) . ?
C3 H3 0.9500 . ?
C4 C5 1.372(3) . ?
C4 H4 0.9500 . ?
C5 C6 1.415(3) . ?
C5 H5 0.9500 . ?
C6 C7 1.435(3) . ?
C7 H7 0.9500 . ?
C8 C9 1.519(3) . ?
C8 H8A 0.9900 . ?
C8 H8AB 0.9900 . ?
C9 H9A 0.9900 . ?
C9 H9AB 0.9900 . ?
C10 C11 1.451(3) . ?
C10 H10 0.9500 . ?
C11 C12 1.405(3) . ?
C11 C16 1.416(3) . ?
C12 C13 1.380(3) . ?
C12 H12 0.9500 . ?
C13 C14 1.393(3) . ?
C13 H13 0.9500 . ?
C14 C15 1.390(3) . ?
C14 H14 0.9500 . ?
C15 C16 1.397(3) . ?
C15 H15 0.9500 . ?
C17 H17A 0.9900 . ?
C17 H17B 0.9900 . ?
C18 H18A 0.9800 . ?
C18 H18B 0.9800 . ?
C18 H18C 0.9800 . ?
